data_4340350
loop_
_publ_author_name
'Wu, Shijun'
'Kowalski, Piotr M.'
'Yu, Na'
'Malcherek, Thomas'
'Depmeier, Wulf'
'Bosbach, Dirk'
'Wang, Shuao'
'Suleimanov, Evgeny V.'
'Albrecht-Schmitt, Thomas E'
'Alekseev, Evgeny V.'

_publ_section_title
;
 Highly Distorted Uranyl Ion Coordination and One/Two-Dimensional
 Structural Relationship in the Ba2[UO2(TO4)2] (T = P, As) System: An
 Experimental and Computational Study.
;
_journal_issue 14
_journal_name_full 'Inorganic chemistry'
_journal_page_first 7650
_journal_page_last 7660
_journal_paper_doi 10.1021/ic500965v
_journal_volume 53
_journal_year 2014
_chemical_formula_moiety Ba2(UO2)(AsO4)2
_chemical_formula_sum 'As2 Ba2 O10 U'
_chemical_formula_weight 822.55
_chemical_melting_point ?
_chemical_name_common 'Barium uranyl arsenate'
_chemical_name_systematic
; 
 ? 
;
_space_group_IT_number 14
_symmetry_cell_setting monoclinic
_symmetry_space_group_name_Hall '-P 2yn'
_symmetry_space_group_name_H-M 'P 1 21/n 1'
_atom_sites_solution_hydrogens none
_atom_sites_solution_primary direct
_atom_sites_solution_secondary difmap
_audit_creation_method SHELXL-97
_cell_angle_alpha 90.000(3)
_cell_angle_beta 104.686(3)
_cell_angle_gamma 90.000(3)
_cell_formula_units_Z 8
_cell_length_a 11.1033(5)
_cell_length_b 8.7704(3)
_cell_length_c 21.3572(8)
_cell_measurement_temperature 293(2)
_cell_measurement_theta_max 35.01
_cell_measurement_theta_min 2.35
_cell_volume 2011.83(14)
_computing_cell_refinement 'smart saint'
_computing_data_collection smart
_computing_data_reduction sanit
_computing_molecular_graphics 'SHELXL-97 (Sheldrick, 1997)'
_computing_publication_material 'SHELXL-97 (Sheldrick, 1997)'
_computing_structure_refinement 'SHELXL-97 (Sheldrick, 1997)'
_computing_structure_solution 'SHELXL-97 (Sheldrick, 1997)'
_diffrn_ambient_temperature 293(2)
_diffrn_measured_fraction_theta_full 0.998
_diffrn_measured_fraction_theta_max 0.998
_diffrn_radiation_monochromator graphite
_diffrn_radiation_source 'fine-focus sealed tube'
_diffrn_radiation_type MoK\a
_diffrn_radiation_wavelength 0.71073
_diffrn_reflns_av_R_equivalents 0.0000
_diffrn_reflns_av_sigmaI/netI 0.0365
_diffrn_reflns_limit_h_max 17
_diffrn_reflns_limit_h_min -17
_diffrn_reflns_limit_k_max 14
_diffrn_reflns_limit_k_min 0
_diffrn_reflns_limit_l_max 34
_diffrn_reflns_limit_l_min 0
_diffrn_reflns_number 8853
_diffrn_reflns_theta_full 35.01
_diffrn_reflns_theta_max 35.01
_diffrn_reflns_theta_min 2.35
_exptl_absorpt_coefficient_mu 30.366
_exptl_absorpt_correction_T_max 0.065
_exptl_absorpt_correction_T_min 0.000
_exptl_absorpt_correction_type numerical
_exptl_absorpt_process_details SHELTXPREP
_exptl_crystal_colour green
_exptl_crystal_density_diffrn 5.431
_exptl_crystal_density_meas ?
_exptl_crystal_density_method 'not measured'
_exptl_crystal_description tablet
_exptl_crystal_F_000 2800
_exptl_crystal_size_max 0.43
_exptl_crystal_size_mid 0.36
_exptl_crystal_size_min 0.09
_refine_diff_density_max 1.652
_refine_diff_density_min -2.104
_refine_diff_density_rms 0.367
_refine_ls_extinction_coef 0.00066(2)
_refine_ls_extinction_expression Fc^*^=kFc[1+0.001xFc^2^\l^3^/sin(2\q)]^-1/4^
_refine_ls_extinction_method SHELXL
_refine_ls_goodness_of_fit_ref 1.034
_refine_ls_hydrogen_treatment none
_refine_ls_matrix_type full
_refine_ls_number_parameters 272
_refine_ls_number_reflns 8853
_refine_ls_number_restraints 0
_refine_ls_restrained_S_all 1.034
_refine_ls_R_factor_all 0.0504
_refine_ls_R_factor_gt 0.0293
_refine_ls_shift/su_max 0.011
_refine_ls_shift/su_mean 0.001
_refine_ls_structure_factor_coef Fsqd
_refine_ls_weighting_details 'calc w=1/[\s^2^(Fo^2^)+(0.0328P)^2^+0.0000P] where P=(Fo^2^+2Fc^2^)/3'
_refine_ls_weighting_scheme calc
_refine_ls_wR_factor_gt 0.0567
_refine_ls_wR_factor_ref 0.0626
_reflns_number_gt 7080
_reflns_number_total 8853
_reflns_threshold_expression >2sigma(I)
_cod_data_source_file ic500965v_si_003.cif
_cod_data_source_block shelxl
_cod_depositor_comments
;
The following automatic conversions were performed:

'_chemical_melting_point' value 'n/a' was changed to '?' - the value
is undefined or not given.

'_symmetry_cell_setting' value
'Monoclinic' changed to 'monoclinic' according to
/usr/data/users/saulius/crontab/automatic-downloads/rss-feeds/ACS/lib/dictionaries/cif_core.dic
dictionary named 'cif_core.dic' version 2.4.2 from 2011-04-26.

Automatic conversion script
Id: cif_fix_values 2281 2013-09-26 08:29:07Z andrius 

 Adding full bibliography for 4340349--4340351.cif.

The following automatic conversions were performed:

'_exptl_crystal_density_meas' value 'n/a' was changed to '?' - the
value is perceived as not measured.

Automatic conversion script
Id: cif_fix_values 3008 2015-01-20 13:52:24Z robertas 
;
_cod_original_sg_symbol_H-M 'P 21/n'
_cod_database_code 4340350

loop_
_symmetry_equiv_pos_as_xyz
'x, y, z'
'-x+1/2, y+1/2, -z+1/2'
'-x, -y, -z'
'x-1/2, -y-1/2, z-1/2'

loop_
_atom_site_label
_atom_site_type_symbol
_atom_site_fract_x
_atom_site_fract_y
_atom_site_fract_z
_atom_site_U_iso_or_equiv
_atom_site_adp_type
_atom_site_occupancy
_atom_site_symmetry_multiplicity
_atom_site_calc_flag
U1 U 0.855167(14) 0.596520(16) 0.606795(8) 0.00946(4) Uani 1 1 d
U2 U 1.123695(14) 0.404994(16) 0.873368(8) 0.00935(4) Uani 1 1 d
Ba1 Ba 1.27304(2) 0.51423(3) 0.718613(13) 0.01201(5) Uani 1 1 d
Ba2 Ba 0.95979(2) 0.79396(3) 0.444879(13) 0.01421(5) Uani 1 1 d
Ba3 Ba 0.73829(2) 0.49866(3) 0.781718(14) 0.01442(5) Uani 1 1 d
Ba4 Ba 0.97736(2) 0.79622(3) 0.937809(14) 0.01659(6) Uani 1 1 d
As1 As 1.01310(4) 0.72316(4) 0.29074(2) 0.00895(8) Uani 1 1 d
As2 As 1.49788(4) 0.23764(4) 0.72847(2) 0.00885(8) Uani 1 1 d
As3 As 1.23494(4) 0.53484(5) 1.03549(2) 0.00953(8) Uani 1 1 d
As4 As 0.74011(4) 0.45574(5) 0.45122(2) 0.01009(8) Uani 1 1 d
O1 O 1.0014(3) 0.5843(3) 0.34537(16) 0.0141(6) Uani 1 1 d
O2 O 1.6246(3) 0.2036(3) 0.79158(15) 0.0142(6) Uani 1 1 d
O3 O 1.5095(3) 0.0984(3) 0.67393(16) 0.0129(6) Uani 1 1 d
O4 O 1.1449(3) 0.7149(3) 0.26771(16) 0.0158(6) Uani 1 1 d
O5 O 1.5186(3) 0.4048(3) 0.69535(17) 0.0166(6) Uani 1 1 d
O6 O 0.8863(3) 0.6815(3) 0.22857(15) 0.0136(6) Uani 1 1 d
O7 O 1.3658(3) 0.2302(3) 0.75140(17) 0.0164(6) Uani 1 1 d
O8 O 1.2563(3) 0.5150(4) 0.86570(17) 0.0178(7) Uani 1 1 d
O9 O 0.7292(3) 0.4894(3) 0.62328(16) 0.0163(6) Uani 1 1 d
O10 O 0.7450(3) 0.3020(3) 0.40405(17) 0.0184(7) Uani 1 1 d
O11 O 0.6111(3) 0.4543(4) 0.47780(17) 0.0182(7) Uani 1 1 d
O12 O 1.1137(3) 0.5156(4) 0.96791(16) 0.0201(7) Uani 1 1 d
O13 O 0.9874(3) 0.8918(3) 0.32086(17) 0.0172(7) Uani 1 1 d
O14 O 0.9875(3) 0.3026(4) 0.87587(17) 0.0194(7) Uani 1 1 d
O15 O 1.3668(3) 0.5023(4) 1.01347(17) 0.0172(6) Uani 1 1 d
O16 O 0.8629(3) 0.4492(4) 0.51768(17) 0.0206(7) Uani 1 1 d
O17 O 0.9794(3) 0.7045(4) 0.58960(18) 0.0211(7) Uani 1 1 d
O18 O 1.2116(3) 0.4185(4) 1.09247(17) 0.0205(7) Uani 1 1 d
O19 O 0.7510(3) 0.6120(3) 0.40811(17) 0.0207(7) Uani 1 1 d
O20 O 1.2243(3) 0.7203(4) 1.05574(19) 0.0229(8) Uani 1 1 d

loop_
_atom_site_aniso_label
_atom_site_aniso_U_11
_atom_site_aniso_U_22
_atom_site_aniso_U_33
_atom_site_aniso_U_23
_atom_site_aniso_U_13
_atom_site_aniso_U_12
U1 0.01128(7) 0.00846(6) 0.00893(7) 0.00043(5) 0.00311(5) 0.00088(5)
U2 0.01096(7) 0.00875(6) 0.00877(7) 0.00029(5) 0.00331(5) 0.00094(5)
Ba1 0.01287(11) 0.00875(10) 0.01573(12) -0.00084(9) 0.00603(9) -0.00013(8)
Ba2 0.01416(12) 0.01317(11) 0.01591(12) -0.00513(9) 0.00492(9) -0.00121(9)
Ba3 0.01191(11) 0.01108(11) 0.02089(13) -0.00497(9) 0.00532(10) -0.00213(8)
Ba4 0.01553(12) 0.01400(11) 0.02092(13) -0.00683(10) 0.00586(10) -0.00017(9)
As1 0.00928(18) 0.00827(17) 0.00962(18) -0.00014(14) 0.00302(15) 0.00072(13)
As2 0.00840(18) 0.00790(17) 0.01057(18) 0.00036(14) 0.00298(15) -0.00072(13)
As3 0.01034(18) 0.00961(17) 0.00917(18) -0.00102(14) 0.00344(15) -0.00135(14)
As4 0.01111(18) 0.00994(18) 0.00940(18) -0.00182(15) 0.00296(15) -0.00102(14)
O1 0.0164(15) 0.0124(14) 0.0145(15) 0.0054(11) 0.0056(12) 0.0029(11)
O2 0.0119(14) 0.0199(15) 0.0099(14) 0.0045(12) 0.0009(11) -0.0017(11)
O3 0.0091(13) 0.0128(14) 0.0173(15) -0.0065(12) 0.0041(12) -0.0006(10)
O4 0.0138(14) 0.0144(14) 0.0207(17) -0.0002(12) 0.0070(13) 0.0013(11)
O5 0.0184(16) 0.0116(14) 0.0199(17) 0.0046(12) 0.0053(13) -0.0025(11)
O6 0.0117(14) 0.0178(15) 0.0111(14) -0.0015(12) 0.0024(12) 0.0015(11)
O7 0.0128(14) 0.0154(15) 0.0233(17) 0.0008(13) 0.0088(13) -0.0007(11)
O8 0.0149(15) 0.0162(15) 0.0221(17) -0.0004(13) 0.0043(13) -0.0046(11)
O9 0.0135(15) 0.0176(15) 0.0180(16) 0.0004(13) 0.0044(13) -0.0021(11)
O10 0.0177(16) 0.0170(15) 0.0223(17) -0.0100(13) 0.0081(14) -0.0033(12)
O11 0.0158(15) 0.0208(16) 0.0222(17) 0.0025(14) 0.0129(14) 0.0008(12)
O12 0.0141(15) 0.0309(18) 0.0129(15) -0.0085(14) -0.0012(13) 0.0038(13)
O13 0.0231(17) 0.0107(14) 0.0177(16) -0.0049(12) 0.0051(14) 0.0014(11)
O14 0.0192(16) 0.0196(16) 0.0207(17) -0.0007(13) 0.0077(14) -0.0039(12)
O15 0.0136(15) 0.0196(16) 0.0209(17) 0.0027(13) 0.0089(13) 0.0057(12)
O16 0.0149(16) 0.0297(18) 0.0146(16) -0.0088(14) -0.0013(13) 0.0054(13)
O17 0.0202(17) 0.0217(16) 0.0237(18) 0.0036(14) 0.0097(15) -0.0008(13)
O18 0.0194(17) 0.0248(17) 0.0169(17) 0.0078(14) 0.0039(14) -0.0043(13)
O19 0.0272(19) 0.0132(15) 0.0202(18) 0.0049(13) 0.0030(15) -0.0075(12)
O20 0.0186(16) 0.0153(16) 0.037(2) -0.0116(15) 0.0111(16) -0.0034(12)

loop_
_atom_type_symbol
_atom_type_description
_atom_type_scat_dispersion_real
_atom_type_scat_dispersion_imag
_atom_type_scat_source
As As 0.0499 2.0058 'International Tables Vol C Tables 4.2.6.8 and 6.1.1.4'
Ba Ba -0.3244 2.2819 'International Tables Vol C Tables 4.2.6.8 and 6.1.1.4'
O O 0.0106 0.0060 'International Tables Vol C Tables 4.2.6.8 and 6.1.1.4'
U U -9.6767 9.6646 'International Tables Vol C Tables 4.2.6.8 and 6.1.1.4'

loop_
_geom_angle_atom_site_label_1
_geom_angle_atom_site_label_2
_geom_angle_atom_site_label_3
_geom_angle
_geom_angle_site_symmetry_1
_geom_angle_site_symmetry_3
O17 U1 O9 179.30(16) . .
O17 U1 O20 87.66(13) . 4_575
O9 U1 O20 91.68(13) . 4_575
O17 U1 O1 88.46(13) . 3_766
O9 U1 O1 92.20(12) . 3_766
O20 U1 O1 175.80(11) 4_575 3_766
O17 U1 O16 86.30(14) . .
O9 U1 O16 93.57(14) . .
O20 U1 O16 98.83(13) 4_575 .
O1 U1 O16 79.32(12) 3_766 .
O17 U1 O2 94.64(14) . 2_756
O9 U1 O2 85.63(13) . 2_756
O20 U1 O2 93.52(12) 4_575 2_756
O1 U1 O2 88.38(11) 3_766 2_756
O16 U1 O2 167.64(11) . 2_756
O17 U1 As4 96.19(12) . .
O9 U1 As4 83.42(11) . .
O20 U1 As4 75.80(10) 4_575 .
O1 U1 As4 103.05(8) 3_766 .
O16 U1 As4 25.53(8) . .
O2 U1 As4 164.42(7) 2_756 .
O17 U1 Ba2 85.71(11) . 3_766
O9 U1 Ba2 94.63(10) . 3_766
O20 U1 Ba2 137.61(10) 4_575 3_766
O1 U1 Ba2 40.34(8) 3_766 3_766
O16 U1 Ba2 38.99(8) . 3_766
O2 U1 Ba2 128.72(7) 2_756 3_766
As4 U1 Ba2 63.429(9) . 3_766
O17 U1 Ba2 40.36(12) . .
O9 U1 Ba2 139.07(11) . .
O20 U1 Ba2 66.09(9) 4_575 .
O1 U1 Ba2 109.82(8) 3_766 .
O16 U1 Ba2 59.24(9) . .
O2 U1 Ba2 127.53(8) 2_756 .
As4 U1 Ba2 58.681(8) . .
Ba2 U1 Ba2 82.479(6) 3_766 .
O17 U1 Ba3 134.17(12) . .
O9 U1 Ba3 46.27(11) . .
O20 U1 Ba3 105.11(9) 4_575 .
O1 U1 Ba3 78.78(8) 3_766 .
O16 U1 Ba3 132.65(9) . .
O2 U1 Ba3 41.83(8) 2_756 .
As4 U1 Ba3 129.490(9) . .
Ba2 U1 Ba3 109.363(7) 3_766 .
Ba2 U1 Ba3 167.550(6) . .
O17 U1 Ba4 156.10(12) . 2_646
O9 U1 Ba4 23.49(11) . 2_646
O20 U1 Ba4 85.41(8) 4_575 2_646
O1 U1 Ba4 97.54(8) 3_766 2_646
O16 U1 Ba4 72.26(8) . 2_646
O2 U1 Ba4 108.58(8) 2_756 2_646
As4 U1 Ba4 59.936(9) . 2_646
Ba2 U1 Ba4 84.112(7) 3_766 2_646
Ba2 U1 Ba4 116.606(7) . 2_646
Ba3 U1 Ba4 69.717(6) . 2_646
O14 U2 O8 176.07(16) . .
O14 U2 O10 91.98(13) . 4_666
O8 U2 O10 90.91(13) . 4_666
O14 U2 O12 87.43(14) . .
O8 U2 O12 94.44(14) . .
O10 U2 O12 104.24(12) 4_666 .
O14 U2 O6 91.42(14) . 3_766
O8 U2 O6 86.25(13) . 3_766
O10 U2 O6 83.73(12) 4_666 3_766
O12 U2 O6 171.98(11) . 3_766
O14 U2 O3 85.90(13) . 2_756
O8 U2 O3 90.83(12) . 2_756
O10 U2 O3 170.90(12) 4_666 2_756
O12 U2 O3 84.54(12) . 2_756
O6 U2 O3 87.46(11) 3_766 2_756
O14 U2 Ba1 130.91(11) . .
O8 U2 Ba1 46.09(11) . .
O10 U2 Ba1 95.00(8) 4_666 .
O12 U2 Ba1 136.62(9) . .
O6 U2 Ba1 41.63(8) 3_766 .
O3 U2 Ba1 79.84(8) 2_756 .
O14 U2 Ba4 90.00(11) . .
O8 U2 Ba4 89.16(10) . .
O10 U2 Ba4 144.96(9) 4_666 .
O12 U2 Ba4 40.91(9) . .
O6 U2 Ba4 131.19(7) 3_766 .
O3 U2 Ba4 44.01(8) 2_756 .
Ba1 U2 Ba4 109.800(7) . .
O14 U2 Ba1 86.42(11) . 2_746
O8 U2 Ba1 93.85(10) . 2_746
O10 U2 Ba1 43.47(9) 4_666 2_746
O12 U2 Ba1 146.75(9) . 2_746
O6 U2 Ba1 40.93(7) 3_766 2_746
O3 U2 Ba1 127.47(8) 2_756 2_746
Ba1 U2 Ba1 67.082(4) . 2_746
Ba4 U2 Ba1 171.107(7) . 2_746
O14 U2 Ba3 49.70(11) . .
O8 U2 Ba3 126.65(10) . .
O10 U2 Ba3 137.39(8) 4_666 .
O12 U2 Ba3 93.20(8) . .
O6 U2 Ba3 80.05(7) 3_766 .
O3 U2 Ba3 37.71(7) 2_756 .
Ba1 U2 Ba3 98.330(7) . .
Ba4 U2 Ba3 64.442(7) . .
Ba1 U2 Ba3 107.275(7) 2_746 .
O7 Ba1 O7 143.79(5) 2_756 .
O7 Ba1 O19 126.06(10) 2_756 3_766
O7 Ba1 O19 80.10(9) . 3_766
O7 Ba1 O6 82.98(9) 2_756 3_766
O7 Ba1 O6 65.48(9) . 3_766
O19 Ba1 O6 102.64(9) 3_766 3_766
O7 Ba1 O13 91.81(10) 2_756 4_676
O7 Ba1 O13 83.22(9) . 4_676
O19 Ba1 O13 132.72(10) 3_766 4_676
O6 Ba1 O13 109.89(9) 3_766 4_676
O7 Ba1 O6 65.98(9) 2_756 4_676
O7 Ba1 O6 133.40(9) . 4_676
O19 Ba1 O6 110.76(9) 3_766 4_676
O6 Ba1 O6 143.60(6) 3_766 4_676
O13 Ba1 O6 55.56(8) 4_676 4_676
O7 Ba1 O10 85.01(9) 2_756 3_766
O7 Ba1 O10 130.23(9) . 3_766
O19 Ba1 O10 54.71(8) 3_766 3_766
O6 Ba1 O10 137.56(8) 3_766 3_766
O13 Ba1 O10 111.04(8) 4_676 3_766
O6 Ba1 O10 60.89(8) 4_676 3_766
O7 Ba1 O5 150.80(9) 2_756 .
O7 Ba1 O5 57.13(8) . .
O19 Ba1 O5 66.31(9) 3_766 .
O6 Ba1 O5 122.54(8) 3_766 .
O13 Ba1 O5 67.45(9) 4_676 .
O6 Ba1 O5 85.04(8) 4_676 .
O10 Ba1 O5 83.84(8) 3_766 .
O7 Ba1 O1 74.84(9) 2_756 3_766
O7 Ba1 O1 97.06(8) . 3_766
O19 Ba1 O1 68.58(9) 3_766 3_766
O6 Ba1 O1 51.82(8) 3_766 3_766
O13 Ba1 O1 157.86(9) 4_676 3_766
O6 Ba1 O1 129.40(8) 4_676 3_766
O10 Ba1 O1 85.75(8) 3_766 3_766
O5 Ba1 O1 130.87(8) . 3_766
O7 Ba1 O8 64.78(9) 2_756 .
O7 Ba1 O8 82.02(9) . .
O19 Ba1 O8 155.88(8) 3_766 .
O6 Ba1 O8 54.80(8) 3_766 .
O13 Ba1 O8 60.13(9) 4_676 .
O6 Ba1 O8 93.30(8) 4_676 .
O10 Ba1 O8 147.07(8) 3_766 .
O5 Ba1 O8 116.00(9) . .
O1 Ba1 O8 97.89(8) 3_766 .
O7 Ba1 As2 162.65(8) 2_756 .
O7 Ba1 As2 28.20(6) . .
O19 Ba1 As2 71.29(7) 3_766 .
O6 Ba1 As2 93.66(6) 3_766 .
O13 Ba1 As2 73.26(6) 4_676 .
O6 Ba1 As2 110.17(6) 4_676 .
O10 Ba1 As2 108.30(6) 3_766 .
O5 Ba1 As2 28.93(6) . .
O1 Ba1 As2 116.25(5) 3_766 .
O8 Ba1 As2 99.39(6) . .
O7 Ba1 As1 81.32(7) 2_756 4_676
O7 Ba1 As1 106.73(7) . 4_676
O19 Ba1 As1 122.46(7) 3_766 4_676
O6 Ba1 As1 132.81(6) 3_766 4_676
O13 Ba1 As1 27.53(6) 4_676 4_676
O6 Ba1 As1 28.50(6) 4_676 4_676
O10 Ba1 As1 84.75(6) 3_766 4_676
O5 Ba1 As1 70.85(6) . 4_676
O1 Ba1 As1 154.98(5) 3_766 4_676
O8 Ba1 As1 78.29(5) . 4_676
As2 Ba1 As1 88.720(11) . 4_676
O15 Ba2 O15 72.72(10) 2_756 4_575
O15 Ba2 O19 169.90(10) 2_756 .
O15 Ba2 O19 97.41(10) 4_575 .
O15 Ba2 O13 82.23(10) 2_756 .
O15 Ba2 O13 116.80(9) 4_575 .
O19 Ba2 O13 100.88(10) . .
O15 Ba2 O16 91.74(10) 2_756 3_766
O15 Ba2 O16 132.42(10) 4_575 3_766
O19 Ba2 O16 96.71(10) . 3_766
O13 Ba2 O16 104.62(10) . 3_766
O15 Ba2 O1 116.28(9) 2_756 .
O15 Ba2 O1 165.40(9) 4_575 .
O19 Ba2 O1 72.95(10) . .
O13 Ba2 O1 56.39(8) . .
O16 Ba2 O1 60.93(9) 3_766 .
O15 Ba2 O8 100.70(9) 2_756 4_575
O15 Ba2 O8 65.93(10) 4_575 4_575
O19 Ba2 O8 72.63(9) . 4_575
O13 Ba2 O8 63.30(9) . 4_575
O16 Ba2 O8 160.84(9) 3_766 4_575
O1 Ba2 O8 100.24(9) . 4_575
O15 Ba2 O17 88.78(9) 2_756 .
O15 Ba2 O17 64.45(9) 4_575 .
O19 Ba2 O17 88.81(10) . .
O13 Ba2 O17 169.80(9) . .
O16 Ba2 O17 70.70(9) 3_766 .
O1 Ba2 O17 124.86(8) . .
O8 Ba2 O17 123.60(9) 4_575 .
O15 Ba2 As1 98.92(7) 2_756 .
O15 Ba2 As1 143.44(7) 4_575 .
O19 Ba2 As1 87.74(8) . .
O13 Ba2 As1 27.65(6) . .
O16 Ba2 As1 82.22(7) 3_766 .
O1 Ba2 As1 28.77(6) . .
O8 Ba2 As1 81.50(7) 4_575 .
O17 Ba2 As1 152.09(6) . .
O15 Ba2 As3 94.10(7) 2_756 4_575
O15 Ba2 As3 21.78(6) 4_575 4_575
O19 Ba2 As3 76.24(7) . 4_575
O13 Ba2 As3 125.73(6) . 4_575
O16 Ba2 As3 129.65(7) 3_766 4_575
O1 Ba2 As3 148.62(6) . 4_575
O8 Ba2 As3 64.39(7) 4_575 4_575
O17 Ba2 As3 59.51(6) . 4_575
As1 Ba2 As3 145.223(12) . 4_575
O15 Ba2 As4 158.81(8) 2_756 .
O15 Ba2 As4 99.14(6) 4_575 .
O19 Ba2 As4 22.17(7) . .
O13 Ba2 As4 118.51(6) . .
O16 Ba2 As4 79.31(7) 3_766 .
O1 Ba2 As4 76.17(6) . .
O8 Ba2 As4 93.28(6) 4_575 .
O17 Ba2 As4 70.17(6) . .
As1 Ba2 As4 98.836(12) . .
As3 Ba2 As4 77.597(10) 4_575 .
O15 Ba2 U1 106.50(7) 2_756 3_766
O15 Ba2 U1 162.15(7) 4_575 3_766
O19 Ba2 U1 83.55(7) . 3_766
O13 Ba2 U1 80.26(6) . 3_766
O16 Ba2 U1 30.51(7) 3_766 3_766
O1 Ba2 U1 30.42(6) . 3_766
O8 Ba2 U1 130.52(7) 4_575 3_766
O17 Ba2 U1 97.81(6) . 3_766
As1 Ba2 U1 54.279(8) . 3_766
As3 Ba2 U1 149.388(10) 4_575 3_766
As4 Ba2 U1 75.129(8) . 3_766
O4 Ba3 O18 126.10(10) 3_766 3_767
O4 Ba3 O4 145.72(5) 3_766 4_576
O18 Ba3 O4 80.60(10) 3_767 4_576
O4 Ba3 O5 87.81(10) 3_766 1_455
O18 Ba3 O5 131.56(10) 3_767 1_455
O4 Ba3 O5 87.40(9) 4_576 1_455
O4 Ba3 O3 79.09(9) 3_766 2_756
O18 Ba3 O3 69.55(10) 3_767 2_756
O4 Ba3 O3 93.91(9) 4_576 2_756
O5 Ba3 O3 158.59(10) 1_455 2_756
O4 Ba3 O2 70.41(9) 3_766 1_455
O18 Ba3 O2 98.68(9) 3_767 1_455
O4 Ba3 O2 132.27(9) 4_576 1_455
O5 Ba3 O2 57.42(8) 1_455 1_455
O3 Ba3 O2 130.93(8) 2_756 1_455
O4 Ba3 O2 81.55(9) 3_766 2_756
O18 Ba3 O2 110.48(9) 3_767 2_756
O4 Ba3 O2 67.73(9) 4_576 2_756
O5 Ba3 O2 107.66(9) 1_455 2_756
O3 Ba3 O2 53.97(8) 2_756 2_756
O2 Ba3 O2 147.96(6) 1_455 2_756
O4 Ba3 O13 148.29(9) 3_766 4_576
O18 Ba3 O13 68.80(9) 3_767 4_576
O4 Ba3 O13 54.86(8) 4_576 4_576
O5 Ba3 O13 66.03(9) 1_455 4_576
O3 Ba3 O13 131.02(9) 2_756 4_576
O2 Ba3 O13 80.12(8) 1_455 4_576
O2 Ba3 O13 122.16(8) 2_756 4_576
O4 Ba3 As2 79.44(7) 3_766 1_455
O18 Ba3 As2 116.69(7) 3_767 1_455
O4 Ba3 As2 109.51(7) 4_576 1_455
O5 Ba3 As2 28.18(6) 1_455 1_455
O3 Ba3 As2 156.31(6) 2_756 1_455
O2 Ba3 As2 29.33(6) 1_455 1_455
O2 Ba3 As2 131.64(6) 2_756 1_455
O13 Ba3 As2 69.04(6) 4_576 1_455
O4 Ba3 As1 159.36(7) 3_766 4_576
O18 Ba3 As1 74.34(7) 3_767 4_576
O4 Ba3 As1 26.90(7) 4_576 4_576
O5 Ba3 As1 74.17(6) 1_455 4_576
O3 Ba3 As1 114.72(6) 2_756 4_576
O2 Ba3 As1 106.51(6) 1_455 4_576
O2 Ba3 As1 94.21(6) 2_756 4_576
O13 Ba3 As1 28.04(5) 4_576 4_576
As2 Ba3 As1 88.698(11) 1_455 4_576
O4 Ba3 As2 84.32(7) 3_766 2_756
O18 Ba3 As2 86.50(7) 3_767 2_756
O4 Ba3 As2 75.59(7) 4_576 2_756
O5 Ba3 As2 135.35(7) 1_455 2_756
O3 Ba3 As2 27.19(6) 2_756 2_756
O2 Ba3 As2 152.08(6) 1_455 2_756
O2 Ba3 As2 27.70(6) 2_756 2_756
O13 Ba3 As2 126.74(5) 4_576 2_756
As2 Ba3 As2 156.613(10) 1_455 2_756
As1 Ba3 As2 101.319(11) 4_576 2_756
O4 Ba3 As3 115.53(7) 3_766 3_767
O18 Ba3 As3 21.36(7) 3_767 3_767
O4 Ba3 As3 96.42(7) 4_576 3_767
O5 Ba3 As3 118.60(7) 1_455 3_767
O3 Ba3 As3 82.53(7) 2_756 3_767
O2 Ba3 As3 77.42(6) 1_455 3_767
O2 Ba3 As3 130.42(6) 2_756 3_767
O13 Ba3 As3 67.21(6) 4_576 3_767
As2 Ba3 As3 97.860(12) 1_455 3_767
As1 Ba3 As3 82.598(11) 4_576 3_767
As2 Ba3 As3 104.312(11) 2_756 3_767
O11 Ba4 O11 67.94(11) 2_656 4_676
O11 Ba4 O18 97.18(10) 2_656 3_767
O11 Ba4 O18 164.08(10) 4_676 3_767
O11 Ba4 O12 124.07(10) 2_656 .
O11 Ba4 O12 114.38(10) 4_676 .
O18 Ba4 O12 78.18(9) 3_767 .
O11 Ba4 O9 67.12(10) 2_656 2_656
O11 Ba4 O9 88.69(10) 4_676 2_656
O18 Ba4 O9 79.93(9) 3_767 2_656
O12 Ba4 O9 156.53(9) . 2_656
O11 Ba4 O3 161.67(9) 2_656 2_756
O11 Ba4 O3 126.76(9) 4_676 2_756
O18 Ba4 O3 66.80(9) 3_767 2_756
O12 Ba4 O3 63.35(8) . 2_756
O9 Ba4 O3 100.04(9) 2_656 2_756
O11 Ba4 O5 125.00(9) 2_656 2_756
O11 Ba4 O5 84.40(9) 4_676 2_756
O18 Ba4 O5 100.73(10) 3_767 2_756
O12 Ba4 O5 110.42(9) . 2_756
O9 Ba4 O5 65.63(9) 2_656 2_756
O3 Ba4 O5 54.04(8) 2_756 2_756
O11 Ba4 O20 88.04(10) 2_656 .
O11 Ba4 O20 68.37(9) 4_676 .
O18 Ba4 O20 118.45(9) 3_767 .
O12 Ba4 O20 50.63(8) . .
O9 Ba4 O20 151.52(9) 2_656 .
O3 Ba4 O20 107.14(8) 2_756 .
O5 Ba4 O20 125.37(9) 2_756 .
O11 Ba4 As4 93.57(7) 2_656 4_676
O11 Ba4 As4 25.90(7) 4_676 4_676
O18 Ba4 As4 169.06(8) 3_767 4_676
O12 Ba4 As4 97.45(7) . 4_676
O9 Ba4 As4 102.53(6) 2_656 4_676
O3 Ba4 As4 102.26(6) 2_756 4_676
O5 Ba4 As4 71.19(6) 2_756 4_676
O20 Ba4 As4 63.82(6) . 4_676
O11 Ba4 As2 149.66(8) 2_656 2_756
O11 Ba4 As2 104.68(7) 4_676 2_756
O18 Ba4 As2 85.24(7) 3_767 2_756
O12 Ba4 As2 86.11(7) . 2_756
O9 Ba4 As2 83.72(7) 2_656 2_756
O3 Ba4 As2 27.51(5) 2_756 2_756
O5 Ba4 As2 26.69(5) 2_756 2_756
O20 Ba4 As2 117.45(6) . 2_756
As4 Ba4 As2 84.450(12) 4_676 2_756
O11 Ba4 As3 107.21(8) 2_656 .
O11 Ba4 As3 92.20(7) 4_676 .
O18 Ba4 As3 97.86(7) 3_767 .
O12 Ba4 As3 24.59(6) . .
O9 Ba4 As3 173.40(7) 2_656 .
O3 Ba4 As3 84.65(6) 2_756 .
O5 Ba4 As3 120.96(6) 2_756 .
O20 Ba4 As3 26.04(5) . .
As4 Ba4 As3 80.813(11) 4_676 .
As2 Ba4 As3 102.358(11) 2_756 .
O11 Ba4 As3 87.01(7) 2_656 3_767
O11 Ba4 As3 151.69(7) 4_676 3_767
O18 Ba4 As3 21.82(7) 3_767 3_767
O12 Ba4 As3 68.34(7) . 3_767
O9 Ba4 As3 93.62(6) 2_656 3_767
O3 Ba4 As3 80.62(6) 2_756 3_767
O5 Ba4 As3 122.12(6) 2_756 3_767
O20 Ba4 As3 98.97(6) . 3_767
As4 Ba4 As3 162.718(13) 4_676 3_767
As2 Ba4 As3 103.621(11) 2_756 3_767
As3 Ba4 As3 82.518(11) . 3_767
O4 As1 O13 113.78(16) . .
O4 As1 O6 111.98(15) . .
O13 As1 O6 107.55(15) . .
O4 As1 O1 113.30(15) . .
O13 As1 O1 108.55(16) . .
O6 As1 O1 100.76(15) . .
O4 As1 Ba3 47.51(10) . 4_675
O13 As1 Ba3 66.48(12) . 4_675
O6 As1 Ba3 124.00(10) . 4_675
O1 As1 Ba3 134.80(11) . 4_675
O4 As1 Ba2 130.57(12) . .
O13 As1 Ba2 53.17(12) . .
O6 As1 Ba2 117.37(10) . .
O1 As1 Ba2 55.46(11) . .
Ba3 As1 Ba2 102.523(13) 4_675 .
O4 As1 Ba1 121.28(11) . 4_575
O13 As1 Ba1 53.89(12) . 4_575
O6 As1 Ba1 54.90(10) . 4_575
O1 As1 Ba1 125.17(10) . 4_575
Ba3 As1 Ba1 89.554(11) 4_675 4_575
Ba2 As1 Ba1 90.316(12) . 4_575
O4 As1 Ba1 139.17(11) . 3_766
O13 As1 Ba1 106.67(12) . 3_766
O6 As1 Ba1 47.40(10) . 3_766
O1 As1 Ba1 55.53(11) . 3_766
Ba3 As1 Ba1 168.284(14) 4_675 3_766
Ba2 As1 Ba1 78.966(11) . 3_766
Ba1 As1 Ba1 78.791(9) 4_575 3_766
O7 As2 O5 112.73(15) . .
O7 As2 O2 111.87(16) . .
O5 As2 O2 108.23(15) . .
O7 As2 O3 113.35(15) . .
O5 As2 O3 107.18(16) . .
O2 As2 O3 102.87(15) . .
O7 As2 Ba1 50.65(11) . .
O5 As2 Ba1 62.09(11) . .
O2 As2 Ba1 127.52(11) . .
O3 As2 Ba1 129.59(10) . .
O7 As2 Ba3 126.20(11) . 1_655
O5 As2 Ba3 51.98(11) . 1_655
O2 As2 Ba3 56.47(10) . 1_655
O3 As2 Ba3 120.45(10) . 1_655
Ba1 As2 Ba3 92.330(12) . 1_655
O7 As2 Ba3 140.93(11) . 2_746
O5 As2 Ba3 106.25(11) . 2_746
O2 As2 Ba3 55.58(11) . 2_746
O3 As2 Ba3 49.57(10) . 2_746
Ba1 As2 Ba3 168.211(14) . 2_746
Ba3 As2 Ba3 80.603(9) 1_655 2_746
O7 As2 Ba4 125.42(12) . 2_746
O5 As2 Ba4 54.13(12) . 2_746
O2 As2 Ba4 122.62(10) . 2_746
O3 As2 Ba4 53.48(11) . 2_746
Ba1 As2 Ba4 94.197(12) . 2_746
Ba3 As2 Ba4 89.123(12) 1_655 2_746
Ba3 As2 Ba4 76.384(11) 2_746 2_746
O18 As3 O15 114.34(16) . .
O18 As3 O20 111.68(18) . .
O15 As3 O20 111.00(16) . .
O18 As3 O12 108.78(17) . .
O15 As3 O12 107.65(17) . .
O20 As3 O12 102.63(17) . .
O18 As3 Ba2 148.74(12) . 4_676
O15 As3 Ba2 36.46(11) . 4_676
O20 As3 Ba2 81.34(12) . 4_676
O12 As3 Ba2 94.96(12) . 4_676
O18 As3 Ba4 122.17(12) . .
O15 As3 Ba4 122.25(11) . .
O20 As3 Ba4 58.37(12) . .
O12 As3 Ba4 44.28(11) . .
Ba2 As3 Ba4 89.003(11) 4_676 .
O18 As3 Ba3 36.41(12) . 3_767
O15 As3 Ba3 115.09(12) . 3_767
O20 As3 Ba3 78.87(13) . 3_767
O12 As3 Ba3 133.50(12) . 3_767
Ba2 As3 Ba3 130.485(13) 4_676 3_767
Ba4 As3 Ba3 116.840(12) . 3_767
O18 As3 Ba4 38.39(12) . 3_767
O15 As3 Ba4 121.50(11) . 3_767
O20 As3 Ba4 126.70(12) . 3_767
O12 As3 Ba4 70.90(12) . 3_767
Ba2 As3 Ba4 150.128(13) 4_676 3_767
Ba4 As3 Ba4 97.481(11) . 3_767
Ba3 As3 Ba4 71.751(10) 3_767 3_767
O11 As4 O19 112.40(17) . .
O11 As4 O10 110.86(16) . .
O19 As4 O10 107.92(17) . .
O11 As4 O16 106.94(17) . .
O19 As4 O16 109.41(17) . .
O10 As4 O16 109.28(16) . .
O11 As4 U1 79.43(12) . .
O19 As4 U1 100.08(12) . .
O10 As4 U1 142.56(12) . .
O16 As4 U1 35.98(11) . .
O11 As4 Ba4 44.11(11) . 4_575
O19 As4 Ba4 68.29(12) . 4_575
O10 As4 Ba4 125.66(11) . 4_575
O16 As4 Ba4 123.35(11) . 4_575
U1 As4 Ba4 87.437(11) . 4_575
O11 As4 Ba1 121.57(12) . 3_766
O19 As4 Ba1 51.39(12) . 3_766
O10 As4 Ba1 57.18(12) . 3_766
O16 As4 Ba1 131.42(12) . 3_766
U1 As4 Ba1 148.107(14) . 3_766
Ba4 As4 Ba1 92.902(12) 4_575 3_766
O11 As4 Ba2 128.42(11) . .
O19 As4 Ba2 38.51(12) . .
O10 As4 Ba2 118.36(11) . .
O16 As4 Ba2 71.07(12) . .
U1 As4 Ba2 71.220(9) . .
Ba4 As4 Ba2 92.260(11) 4_575 .
Ba1 As4 Ba2 76.903(10) 3_766 .
As1 O1 U1 129.05(16) . 3_766
As1 O1 Ba2 95.77(12) . .
U1 O1 Ba2 109.23(12) 3_766 .
As1 O1 Ba1 97.61(13) . 3_766
U1 O1 Ba1 119.52(11) 3_766 3_766
Ba2 O1 Ba1 100.06(9) . 3_766
As2 O2 U1 132.23(16) . 2_746
As2 O2 Ba3 94.20(12) . 1_655
U1 O2 Ba3 119.10(12) 2_746 1_655
As2 O2 Ba3 96.71(13) . 2_746
U1 O2 Ba3 107.46(10) 2_746 2_746
Ba3 O2 Ba3 101.89(9) 1_655 2_746
As2 O3 U2 132.11(16) . 2_746
As2 O3 Ba3 103.24(13) . 2_746
U2 O3 Ba3 112.67(10) 2_746 2_746
As2 O3 Ba4 99.01(12) . 2_746
U2 O3 Ba4 103.48(11) 2_746 2_746
Ba3 O3 Ba4 101.57(9) 2_746 2_746
As1 O4 Ba3 135.02(16) . 3_766
As1 O4 Ba3 105.59(14) . 4_675
Ba3 O4 Ba3 119.27(11) 3_766 4_675
As2 O5 Ba3 99.84(14) . 1_655
As2 O5 Ba4 99.17(13) . 2_746
Ba3 O5 Ba4 119.95(11) 1_655 2_746
As2 O5 Ba1 88.98(13) . .
Ba3 O5 Ba1 117.94(11) 1_655 .
Ba4 O5 Ba1 118.80(11) 2_746 .
As1 O6 U2 130.01(16) . 3_766
As1 O6 Ba1 106.76(13) . 3_766
U2 O6 Ba1 106.76(11) 3_766 3_766
As1 O6 Ba1 96.60(12) . 4_575
U2 O6 Ba1 108.47(11) 3_766 4_575
Ba1 O6 Ba1 105.93(9) 3_766 4_575
As2 O7 Ba1 135.88(16) . 2_746
As2 O7 Ba1 101.15(13) . .
Ba1 O7 Ba1 121.15(11) 2_746 .
U2 O8 Ba2 140.43(17) . 4_676
U2 O8 Ba1 109.93(14) . .
Ba2 O8 Ba1 109.60(10) 4_676 .
U1 O9 Ba4 142.18(17) . 2_646
As4 O10 U2 135.01(17) . 4_565
As4 O10 Ba1 94.92(13) . 3_766
U2 O10 Ba1 105.81(12) 4_565 3_766
As4 O11 Ba4 137.10(17) . 2_646
As4 O11 Ba4 109.98(15) . 4_575
Ba4 O11 Ba4 112.06(11) 2_646 4_575
As3 O12 U2 125.91(17) . .
As3 O12 Ba4 111.13(15) . .
U2 O12 Ba4 107.99(13) . .
As1 O13 Ba2 99.18(14) . .
As1 O13 Ba1 98.58(14) . 4_575
Ba2 O13 Ba1 121.19(12) . 4_575
As1 O13 Ba3 85.49(13) . 4_675
Ba2 O13 Ba3 128.62(11) . 4_675
Ba1 O13 Ba3 108.32(10) 4_575 4_675
As3 O15 Ba2 129.74(17) . 2_746
As3 O15 Ba2 121.75(15) . 4_676
Ba2 O15 Ba2 107.28(10) 2_746 4_676
As4 O16 U1 118.50(16) . .
As4 O16 Ba2 127.17(16) . 3_766
U1 O16 Ba2 110.49(12) . 3_766
U1 O17 Ba2 118.04(16) . .
As3 O18 Ba3 122.23(16) . 3_767
As3 O18 Ba4 119.79(17) . 3_767
Ba3 O18 Ba4 111.57(12) 3_767 3_767
As4 O19 Ba2 119.32(17) . .
As4 O19 Ba1 101.55(14) . 3_766
Ba2 O19 Ba1 111.19(12) . 3_766
As3 O20 U1 136.85(18) . 4_676
As3 O20 Ba4 95.59(14) . .
U1 O20 Ba4 122.45(13) 4_676 .

loop_
_geom_bond_atom_site_label_1
_geom_bond_atom_site_label_2
_geom_bond_distance
_geom_bond_site_symmetry_2
U1 O17 1.786(3) .
U1 O9 1.792(3) .
U1 O20 2.254(3) 4_575
U1 O1 2.295(3) 3_766
U1 O16 2.320(3) .
U1 O2 2.323(3) 2_756
U1 As4 3.4705(5) .
U1 Ba2 4.2798(3) 3_766
U1 Ba2 4.2829(4) .
U1 Ba3 4.3400(4) .
U1 Ba4 4.4376(4) 2_646
U2 O14 1.771(3) .
U2 O8 1.802(3) .
U2 O10 2.256(3) 4_666
U2 O12 2.268(3) .
U2 O6 2.281(3) 3_766
U2 O3 2.308(3) 2_756
U2 Ba1 4.1677(3) .
U2 Ba4 4.1762(3) .
U2 Ba1 4.2499(3) 2_746
U2 Ba3 4.3094(4) .
Ba1 O7 2.622(3) 2_756
Ba1 O7 2.718(3) .
Ba1 O19 2.873(4) 3_766
Ba1 O6 2.892(3) 3_766
Ba1 O13 2.912(3) 4_676
Ba1 O6 2.935(3) 4_676
Ba1 O10 3.039(4) 3_766
Ba1 O5 3.048(3) .
Ba1 O1 3.128(3) 3_766
Ba1 O8 3.194(4) .
Ba1 As2 3.4489(5) .
Ba1 As1 3.5638(5) 4_676
Ba2 O15 2.639(3) 2_756
Ba2 O15 2.678(3) 4_575
Ba2 O19 2.760(3) .
Ba2 O13 2.874(3) .
Ba2 O16 2.875(3) 3_766
Ba2 O1 2.934(3) .
Ba2 O8 2.972(3) 4_575
Ba2 O17 3.143(4) .
Ba2 As1 3.5441(5) .
Ba2 As3 3.8318(5) 4_575
Ba2 As4 3.8646(5) .
Ba2 U1 4.2798(3) 3_766
Ba3 O4 2.645(3) 3_766
Ba3 O18 2.702(4) 3_767
Ba3 O4 2.705(3) 4_576
Ba3 O5 2.784(3) 1_455
Ba3 O3 2.857(3) 2_756
Ba3 O2 2.910(3) 1_455
Ba3 O2 3.034(3) 2_756
Ba3 O13 3.250(3) 4_576
Ba3 As2 3.4814(5) 1_455
Ba3 As1 3.5335(5) 4_576
Ba3 As2 3.6530(5) 2_756
Ba3 As3 3.8506(5) 3_767
Ba4 O11 2.652(3) 2_656
Ba4 O11 2.661(3) 4_676
Ba4 O18 2.771(3) 3_767
Ba4 O12 2.876(3) .
Ba4 O9 2.884(3) 2_656
Ba4 O3 2.984(3) 2_756
Ba4 O5 3.010(4) 2_756
Ba4 O20 3.287(4) .
Ba4 As4 3.5920(5) 4_676
Ba4 As2 3.6668(5) 2_756
Ba4 As3 3.8421(5) .
Ba4 As3 3.8721(5) 3_767
As1 O4 1.660(3) .
As1 O13 1.666(3) .
As1 O6 1.712(3) .
As1 O1 1.714(3) .
As1 Ba3 3.5335(5) 4_675
As1 Ba1 3.5639(5) 4_575
As1 Ba1 3.7612(5) 3_766
As2 O7 1.661(3) .
As2 O5 1.669(3) .
As2 O2 1.710(3) .
As2 O3 1.715(3) .
As2 Ba3 3.4814(5) 1_655
As2 Ba3 3.6530(5) 2_746
As2 Ba4 3.6668(5) 2_746
As3 O18 1.658(3) .
As3 O15 1.672(3) .
As3 O20 1.695(3) .
As3 O12 1.714(3) .
As3 Ba2 3.8317(5) 4_676
As3 Ba3 3.8507(5) 3_767
As3 Ba4 3.8722(5) 3_767
As4 O11 1.670(3) .
As4 O19 1.673(3) .
As4 O10 1.692(3) .
As4 O16 1.702(3) .
As4 Ba4 3.5920(5) 4_575
As4 Ba1 3.6027(5) 3_766
O1 U1 2.295(3) 3_766
O1 Ba1 3.128(3) 3_766
O2 U1 2.323(3) 2_746
O2 Ba3 2.910(3) 1_655
O2 Ba3 3.034(3) 2_746
O3 U2 2.308(3) 2_746
O3 Ba3 2.857(3) 2_746
O3 Ba4 2.984(3) 2_746
O4 Ba3 2.645(3) 3_766
O4 Ba3 2.705(3) 4_675
O5 Ba3 2.784(3) 1_655
O5 Ba4 3.010(4) 2_746
O6 U2 2.281(3) 3_766
O6 Ba1 2.892(3) 3_766
O6 Ba1 2.935(3) 4_575
O7 Ba1 2.622(3) 2_746
O8 Ba2 2.972(3) 4_676
O9 Ba4 2.884(3) 2_646
O10 U2 2.257(3) 4_565
O10 Ba1 3.039(4) 3_766
O11 Ba4 2.652(3) 2_646
O11 Ba4 2.661(3) 4_575
O13 Ba1 2.912(3) 4_575
O13 Ba3 3.250(3) 4_675
O15 Ba2 2.639(3) 2_746
O15 Ba2 2.678(3) 4_676
O16 Ba2 2.875(3) 3_766
O18 Ba3 2.702(4) 3_767
O18 Ba4 2.771(3) 3_767
O19 Ba1 2.874(4) 3_766
O20 U1 2.253(3) 4_676
